data_7050249
loop_
_publ_author_name
'Ferretti, Valeria'
'Bertolasi, Valerio'
'Pretto, Loretta'

_publ_section_title
;
 Supramolecular aggregation by means of charge-assisted hydrogen bonds
 in acid-base adducts containing amidinium cations
;
_journal_issue 5
_journal_name_full 'New Journal of Chemistry'
_journal_page_first 646
_journal_paper_doi 10.1039/b314143h
_journal_volume 28
_journal_year 2004
_chemical_formula_moiety 'C2 H7 N2+, C2 H3 O2-'
_chemical_formula_sum 'C4 H10 N2 O2'
_chemical_formula_weight 118.13
_chemical_name_systematic
;
Amidinium acetate
;
_space_group_IT_number 62
_symmetry_cell_setting orthorhombic
_symmetry_space_group_name_Hall '-P 2ac 2n'
_symmetry_space_group_name_H-M 'P n m a'
_atom_sites_solution_hydrogens difmap
_atom_sites_solution_primary direct
_atom_sites_solution_secondary difmap
_audit_creation_method SHELXL-97
_cell_angle_alpha 90.00
_cell_angle_beta 90.00
_cell_angle_gamma 90.00
_cell_formula_units_Z 4
_cell_length_a 10.0507(4)
_cell_length_b 9.2132(5)
_cell_length_c 7.7953(6)
_cell_measurement_reflns_used 1207
_cell_measurement_temperature 293
_cell_measurement_theta_max 30.0
_cell_measurement_theta_min 1.0
_cell_volume 721.84(7)
_computing_cell_refinement 'DENZO-SMN (Otwinowski & Minor, 1997)'
_computing_data_collection 'Kappa CCD server software (Nonius, 1997)'
_computing_data_reduction 'DENZO-SMN (Otwinowski & Minor, 1997)'
_computing_molecular_graphics 'ORTEPIII (Burnett & Johnson, 1996)'
_computing_publication_material
;
SHELXL-97 (Sheldrick, 1997); PARST (Nardelli, 1983, 1995);
WINGX (Farrugia, 1999)
;
_computing_structure_refinement 'SHELXL-97 (Sheldrick, 1997)'
_computing_structure_solution 'SIR97 (Altomare et al.,1999)'
_diffrn_ambient_temperature 293
_diffrn_measured_fraction_theta_full 0.992
_diffrn_measured_fraction_theta_max 0.992
_diffrn_measurement_device_type 'Nonius Kappa CCD'
_diffrn_measurement_method '\f scans and \w scans'
_diffrn_radiation_monochromator graphite
_diffrn_radiation_source 'fine-focus sealed tube'
_diffrn_radiation_type MoK\a
_diffrn_radiation_wavelength 0.71070
_diffrn_reflns_av_R_equivalents 0.038
_diffrn_reflns_av_sigmaI/netI 0.0275
_diffrn_reflns_limit_h_max 13
_diffrn_reflns_limit_h_min -13
_diffrn_reflns_limit_k_max 12
_diffrn_reflns_limit_k_min -12
_diffrn_reflns_limit_l_max 10
_diffrn_reflns_limit_l_min -10
_diffrn_reflns_number 8271
_diffrn_reflns_theta_full 27.99
_diffrn_reflns_theta_max 27.99
_diffrn_reflns_theta_min 3.42
_exptl_absorpt_coefficient_mu 0.087
_exptl_absorpt_correction_type none
_exptl_crystal_colour 'pale yellow'
_exptl_crystal_density_diffrn 1.087
_exptl_crystal_density_method 'not measured'
_exptl_crystal_description prism
_exptl_crystal_F_000 256
_exptl_crystal_size_max 0.28
_exptl_crystal_size_mid 0.19
_exptl_crystal_size_min 0.14
_refine_diff_density_max 0.202
_refine_diff_density_min -0.222
_refine_diff_density_rms 0.042
_refine_ls_extinction_method none
_refine_ls_goodness_of_fit_ref 1.020
_refine_ls_hydrogen_treatment refall
_refine_ls_matrix_type full
_refine_ls_number_parameters 65
_refine_ls_number_reflns 919
_refine_ls_number_restraints 0
_refine_ls_restrained_S_all 1.020
_refine_ls_R_factor_all 0.0745
_refine_ls_R_factor_gt 0.0516
_refine_ls_shift/su_max 0.000
_refine_ls_shift/su_mean 0.000
_refine_ls_structure_factor_coef Fsqd
_refine_ls_weighting_details 'calc w=1/[\s^2^(Fo^2^)+(0.1136P)^2^+0.0000P] where P=(Fo^2^+2Fc^2^)/3'
_refine_ls_weighting_scheme calc
_refine_ls_wR_factor_gt 0.1486
_refine_ls_wR_factor_ref 0.1710
_reflns_number_gt 590
_reflns_number_total 919
_reflns_threshold_expression I>2sigma(I)
_cod_data_source_file b314143h.txt
_cod_data_source_block amidiniumacetate
_cod_depositor_comments
;
The following automatic conversions were performed:
'_symmetry_cell_setting' value 'Orthorhombic' changed to 'orthorhombic'
according to '/home/saulius/struct/CIF-dictionaries/cif_core.dic'
dictionary named 'cif_core.dic' version 2.4.1 from 2010-06-29.

Automatic conversion script
Id: cif_fix_enum 1527 2010-12-29 10:47:43Z saulius 
;
_cod_database_code 7050249

loop_
_symmetry_equiv_pos_as_xyz
'x, y, z'
'-x+1/2, -y, z+1/2'
'x+1/2, -y+1/2, -z+1/2'
'-x, y+1/2, -z'
'-x, -y, -z'
'x-1/2, y, -z-1/2'
'-x-1/2, y-1/2, z-1/2'
'x, -y-1/2, z'

loop_
_atom_site_label
_atom_site_type_symbol
_atom_site_fract_x
_atom_site_fract_y
_atom_site_fract_z
_atom_site_U_iso_or_equiv
_atom_site_adp_type
_atom_site_occupancy
_atom_site_symmetry_multiplicity
_atom_site_calc_flag
_atom_site_refinement_flags
_atom_site_disorder_assembly
_atom_site_disorder_group
O1 O 0.33861(14) 0.13091(11) 0.65616(14) 0.0759(5) Uani 1 1 d . . .
N1 N 0.21348(15) 0.12721(13) 0.33243(17) 0.0673(5) Uani 1 1 d . . .
C1 C 0.18275(19) 0.2500 0.2608(2) 0.0580(5) Uani 1 2 d S . .
C2 C 0.1103(4) 0.2500 0.0934(4) 0.0865(8) Uani 1 2 d S . .
C3 C 0.3705(2) 0.2500 0.7188(2) 0.0602(6) Uani 1 2 d S . .
C4 C 0.4563(4) 0.2500 0.8776(5) 0.1035(10) Uani 1 2 d S . .
H1N H 0.1964(17) 0.045(2) 0.282(2) 0.085(5) Uiso 1 1 d . . .
H2N H 0.2478(16) 0.1248(17) 0.443(3) 0.079(4) Uiso 1 1 d . . .
H41 H 0.122(4) 0.169(3) 0.026(4) 0.166(12) Uiso 1 1 d . . .
H21 H 0.425(4) 0.328(4) 0.961(5) 0.197(17) Uiso 1 1 d . . .
H22 H 0.536(9) 0.2500 0.847(7) 0.22(3) Uiso 1 2 d S . .
H42 H 0.036(8) 0.2500 0.111(9) 0.19(3) Uiso 1 2 d S . .

loop_
_atom_site_aniso_label
_atom_site_aniso_U_11
_atom_site_aniso_U_22
_atom_site_aniso_U_33
_atom_site_aniso_U_23
_atom_site_aniso_U_13
_atom_site_aniso_U_12
O1 0.1165(10) 0.0510(6) 0.0602(7) 0.0067(4) -0.0123(5) -0.0034(5)
N1 0.0968(10) 0.0495(7) 0.0557(8) -0.0044(5) -0.0069(6) 0.0001(5)
C1 0.0701(11) 0.0561(10) 0.0477(10) 0.000 -0.0001(7) 0.000
C2 0.105(2) 0.0913(18) 0.0631(14) 0.000 -0.0236(13) 0.000
C3 0.0705(11) 0.0606(11) 0.0494(10) 0.000 0.0004(8) 0.000
C4 0.108(2) 0.121(2) 0.0814(18) 0.000 -0.0356(17) 0.000

loop_
_atom_type_symbol
_atom_type_description
_atom_type_scat_dispersion_real
_atom_type_scat_dispersion_imag
_atom_type_scat_source
C C 0.0033 0.0016 'International Tables Vol C Tables 4.2.6.8 and 6.1.1.4'
H H 0.0000 0.0000 'International Tables Vol C Tables 4.2.6.8 and 6.1.1.4'
O O 0.0106 0.0060 'International Tables Vol C Tables 4.2.6.8 and 6.1.1.4'
N N 0.0061 0.0033 'International Tables Vol C Tables 4.2.6.8 and 6.1.1.4'

loop_
_geom_angle_atom_site_label_1
_geom_angle_atom_site_label_2
_geom_angle_atom_site_label_3
_geom_angle
_geom_angle_site_symmetry_1
_geom_angle_site_symmetry_3
_geom_angle_publ_flag
C1 N1 H1N 121.0(11) . . ?
C1 N1 H2N 120.5(10) . . ?
H1N N1 H2N 118.3(15) . . ?
N1 C1 N1 121.14(19) 8_565 . ?
N1 C1 C2 119.43(9) 8_565 . ?
N1 C1 C2 119.43(9) . . ?
C1 C2 H41 116(2) . . ?
C1 C2 H42 109(5) . . ?
H41 C2 H42 103(4) . . ?
O1 C3 O1 123.96(19) . 8_565 ?
O1 C3 C4 118.01(9) . . ?
O1 C3 C4 118.01(9) 8_565 . ?
C3 C4 H21 110(2) . . ?
C3 C4 H22 108(4) . . ?
H21 C4 H22 119(3) . . ?

loop_
_geom_bond_atom_site_label_1
_geom_bond_atom_site_label_2
_geom_bond_distance
_geom_bond_site_symmetry_2
_geom_bond_publ_flag
O1 C3 1.2429(14) . ?
N1 C1 1.2989(15) . ?
N1 H1N 0.87(2) . ?
N1 H2N 0.93(2) . ?
C1 N1 1.2989(15) 8_565 ?
C1 C2 1.494(3) . ?
C2 H41 0.92(3) . ?
C2 H42 0.76(8) . ?
C3 O1 1.2429(14) 8_565 ?
C3 C4 1.508(3) . ?
C4 H21 1.02(4) . ?
C4 H22 0.84(8) . ?
